data_7001587
loop_
_publ_author_name
'Kanoo, Prakash'
'Madhu, C.'
'Mostafa, Golam'
'Maji, Tapas Kumar'
'Sundaresan, A.'
'Pati, Swapan K.'
'Rao, C. N. R.'

_publ_section_title
;
 A planar Cu2+ (S = 1/2) kagom\'e network pillared by
 1,2-bis(4-pyridyl) ethane with interesting magnetic properties
;
_journal_issue 26
_journal_name_full 'Dalton Transactions'
_journal_page_first 5062
_journal_page_last 5064
_journal_paper_doi 10.1039/b905229a
_journal_year 2009
_chemical_formula_moiety 'C38 H30 Cu3 N6 O6, 2(Cl O4)'
_chemical_formula_sum 'C38 H30 Cl2 Cu3 N6 O14'
_chemical_formula_weight 1056.20
_chemical_name_systematic
;
?
;
_space_group_IT_number 174
_symmetry_cell_setting hexagonal
_symmetry_Int_Tables_number 174
_symmetry_space_group_name_Hall 'P -6'
_symmetry_space_group_name_H-M 'P -6'
_atom_sites_solution_hydrogens geom
_atom_sites_solution_primary direct
_atom_sites_solution_secondary difmap
_audit_creation_method SHELXL-97
_cell_angle_alpha 90.00
_cell_angle_beta 90.00
_cell_angle_gamma 120.00
_cell_formula_units_Z 1
_cell_length_a 9.3139(6)
_cell_length_b 9.3139(6)
_cell_length_c 13.3133(9)
_cell_measurement_reflns_used 9471
_cell_measurement_temperature 100(2)
_cell_measurement_theta_max 25.71
_cell_measurement_theta_min 2.53
_cell_volume 1000.18(11)
_computing_cell_refinement SMART
_computing_data_collection 'SMART (Bruker, 2004)'
_computing_data_reduction 'SAINT (Bruker, 2004)'
_computing_molecular_graphics 'ORTEP-3 for Windows (Farrugia, 1997)'
_computing_publication_material 'PLATON (Spek, 2008)'
_computing_structure_refinement 'SHELXL97 (Sheldrick, 1997)'
_computing_structure_solution 'SIR92 (Altomare et al., 1993)'
_diffrn_ambient_temperature 100(2)
_diffrn_measured_fraction_theta_full 0.999
_diffrn_measured_fraction_theta_max 0.999
_diffrn_measurement_device_type 'Bruker SMART CCD area detector'
_diffrn_measurement_method '\f and \w'
_diffrn_radiation_monochromator graphite
_diffrn_radiation_source 'fine-focus sealed tube'
_diffrn_radiation_type MoK\a
_diffrn_radiation_wavelength 0.71073
_diffrn_reflns_av_R_equivalents 0.0399
_diffrn_reflns_av_sigmaI/netI 0.0333
_diffrn_reflns_limit_h_max 9
_diffrn_reflns_limit_h_min -11
_diffrn_reflns_limit_k_max 12
_diffrn_reflns_limit_k_min -12
_diffrn_reflns_limit_l_max 17
_diffrn_reflns_limit_l_min -16
_diffrn_reflns_number 9471
_diffrn_reflns_theta_full 27.31
_diffrn_reflns_theta_max 27.31
_diffrn_reflns_theta_min 2.53
_diffrn_standards_number 0
_exptl_absorpt_coefficient_mu 1.792
_exptl_absorpt_correction_T_max 0.760
_exptl_absorpt_correction_T_min 0.630
_exptl_absorpt_correction_type multi-scan
_exptl_absorpt_process_details '(SADABS; Sheldrick, 2004)'
_exptl_crystal_colour violet
_exptl_crystal_density_diffrn 1.754
_exptl_crystal_density_method 'not measured'
_exptl_crystal_description hexagonal
_exptl_crystal_F_000 533
_exptl_crystal_size_max 0.41
_exptl_crystal_size_mid 0.24
_exptl_crystal_size_min 0.16
_refine_diff_density_max 0.973
_refine_diff_density_min -0.528
_refine_diff_density_rms 0.109
_refine_ls_abs_structure_details 'Flack H D (1983), Acta Cryst. A39, 876-881'
_refine_ls_abs_structure_Flack 0.48(3)
_refine_ls_extinction_method none
_refine_ls_goodness_of_fit_ref 1.075
_refine_ls_hydrogen_treatment noref
_refine_ls_matrix_type full
_refine_ls_number_parameters 118
_refine_ls_number_reflns 1560
_refine_ls_number_restraints 3
_refine_ls_restrained_S_all 1.092
_refine_ls_R_factor_all 0.0508
_refine_ls_R_factor_gt 0.0437
_refine_ls_shift/su_max 0.000
_refine_ls_shift/su_mean 0.000
_refine_ls_structure_factor_coef Fsqd
_refine_ls_weighting_details 'calc w=1/[\s^2^(Fo^2^)+(0.0566P)^2^+1.7187P] where P=(Fo^2^+2Fc^2^)/3'
_refine_ls_weighting_scheme calc
_refine_ls_wR_factor_gt 0.1073
_refine_ls_wR_factor_ref 0.1127
_reflns_number_gt 1417
_reflns_number_total 1560
_reflns_threshold_expression >2sigma(I)
_cod_data_source_file b905229a.txt
_cod_data_source_block complex1
_cod_depositor_comments
;
The following automatic conversions were performed:
'_symmetry_cell_setting' value 'Hexagonal' changed to 'hexagonal'
according to '/home/saulius/struct/CIF-dictionaries/cif_core.dic'
dictionary named 'cif_core.dic' version 2.4.1 from 2010-06-29.

Automatic conversion script
Id: cif_fix_enum 1527 2010-12-29 10:47:43Z saulius 
;
_cod_database_code 7001587

loop_
_symmetry_equiv_pos_as_xyz
'x, y, z'
'-x+y, -x, -z'
'-y, x-y, z'
'x, y, -z'
'-x+y, -x, z'
'-y, x-y, -z'

loop_
_atom_site_label
_atom_site_type_symbol
_atom_site_fract_x
_atom_site_fract_y
_atom_site_fract_z
_atom_site_U_iso_or_equiv
_atom_site_adp_type
_atom_site_occupancy
_atom_site_symmetry_multiplicity
_atom_site_calc_flag
_atom_site_refinement_flags
_atom_site_disorder_assembly
_atom_site_disorder_group
Cu1 Cu 0.14909(9) 0.33052(8) 0.0000 0.0155(2) Uani 1 2 d S . .
C1 C 0.3333 0.6667 0.0000 0.015(2) Uani 1 6 d S . .
C2 C 0.0000 0.0000 0.0000 0.015(2) Uani 1 6 d S . .
O1 O 0.3564(5) 0.5418(6) 0.0000 0.0195(10) Uani 1 2 d S . .
O2 O -0.0478(5) 0.1089(5) 0.0000 0.0138(10) Uani 1 2 d S . .
N3 N 0.1461(4) 0.3322(4) 0.1492(2) 0.0211(6) Uani 1 1 d . . .
C3 C 0.0046(7) 0.2809(8) 0.1994(4) 0.0340(12) Uani 1 1 d . . .
H3 H -0.0935 0.2429 0.1635 0.041 Uiso 1 1 calc R . .
C4 C -0.0004(9) 0.2826(13) 0.3031(4) 0.067(2) Uani 1 1 d . . .
H4 H -0.1007 0.2486 0.3357 0.080 Uiso 1 1 calc R . .
C5 C 0.1413(13) 0.3341(15) 0.3587(4) 0.107(4) Uani 1 1 d D . .
C6 C 0.2894(10) 0.3842(12) 0.3042(6) 0.072(3) Uani 1 1 d . . .
H6 H 0.3881 0.4171 0.3384 0.087 Uiso 1 1 calc R . .
C7 C 0.2881(7) 0.3846(7) 0.2020(5) 0.0352(12) Uani 1 1 d . . .
H7 H 0.3873 0.4218 0.1675 0.042 Uiso 1 1 calc R . .
C81 C 0.140(2) 0.3941(16) 0.4667(6) 0.047(4) Uani 0.50 1 d PD . .
H81 H 0.1396 0.4898 0.4864 0.057 Uiso 0.50 1 calc PR . .
C82 C 0.139(2) 0.2622(15) 0.5333(7) 0.051(5) Uani 0.50 1 d PD . .
H82 H 0.1378 0.1650 0.5156 0.061 Uiso 0.50 1 calc PR . .
Cl1 Cl 0.6667 0.3333 0.0000 0.0311(7) Uani 1 6 d S . .
O11 O 0.6667 0.3333 0.1138(16) 0.124(9) Uani 0.50 3 d SP . .
O21 O 0.6071(15) 0.4406(14) 0.0000 0.141(5) Uani 1 2 d S . .
Cl2 Cl 0.6667 0.3333 0.5000 0.0430(9) Uani 1 6 d S . .
O12 O 0.6667 0.3333 0.3983(13) 0.084(6) Uani 0.50 3 d SP . .
O22 O 0.5219(19) 0.342(2) 0.5000 0.194(8) Uani 1 2 d S . .

loop_
_atom_site_aniso_label
_atom_site_aniso_U_11
_atom_site_aniso_U_22
_atom_site_aniso_U_33
_atom_site_aniso_U_23
_atom_site_aniso_U_13
_atom_site_aniso_U_12
Cu1 0.0211(4) 0.0140(5) 0.0101(3) 0.000 0.000 0.0078(4)
C1 0.019(3) 0.019(3) 0.007(5) 0.000 0.000 0.0097(16)
C2 0.018(3) 0.018(3) 0.009(5) 0.000 0.000 0.0092(15)
O1 0.020(2) 0.017(2) 0.024(3) 0.000 0.000 0.0106(19)
O2 0.018(2) 0.014(2) 0.009(3) 0.000 0.000 0.0078(19)
N3 0.029(2) 0.0152(18) 0.0145(14) -0.0019(13) -0.0016(13) 0.0072(18)
C3 0.035(3) 0.041(3) 0.018(2) -0.007(2) 0.001(2) 0.014(3)
C4 0.053(4) 0.100(6) 0.018(3) -0.018(4) 0.004(3) 0.017(4)
C5 0.090(7) 0.160(11) 0.014(3) -0.016(5) 0.002(4) 0.020(7)
C6 0.054(4) 0.105(6) 0.029(4) -0.009(4) -0.022(3) 0.018(5)
C7 0.036(3) 0.045(3) 0.021(3) -0.002(2) -0.008(2) 0.018(3)
C81 0.090(12) 0.046(7) 0.021(5) -0.018(4) -0.021(6) 0.045(8)
C82 0.094(14) 0.024(6) 0.026(6) 0.000(4) 0.008(7) 0.023(7)
Cl1 0.0212(10) 0.0212(10) 0.0509(16) 0.000 0.000 0.0106(5)
O11 0.155(15) 0.155(15) 0.063(12) 0.000 0.000 0.077(7)
O21 0.099(8) 0.063(6) 0.285(16) 0.000 0.000 0.059(6)
Cl2 0.0440(13) 0.0440(13) 0.0410(17) 0.000 0.000 0.0220(7)
O12 0.102(10) 0.102(10) 0.047(9) 0.000 0.000 0.051(5)
O22 0.120(13) 0.150(14) 0.36(2) 0.000 0.000 0.106(12)

loop_
_atom_type_symbol
_atom_type_description
_atom_type_scat_dispersion_real
_atom_type_scat_dispersion_imag
_atom_type_scat_source
C C 0.0033 0.0016 'International Tables Vol C Tables 4.2.6.8 and 6.1.1.4'
H H 0.0000 0.0000 'International Tables Vol C Tables 4.2.6.8 and 6.1.1.4'
Cl Cl 0.1484 0.1585 'International Tables Vol C Tables 4.2.6.8 and 6.1.1.4'
Cu Cu 0.3201 1.2651 'International Tables Vol C Tables 4.2.6.8 and 6.1.1.4'
N N 0.0061 0.0033 'International Tables Vol C Tables 4.2.6.8 and 6.1.1.4'
O O 0.0106 0.0060 'International Tables Vol C Tables 4.2.6.8 and 6.1.1.4'

loop_
_geom_angle_atom_site_label_1
_geom_angle_atom_site_label_2
_geom_angle_atom_site_label_3
_geom_angle
_geom_angle_site_symmetry_1
_geom_angle_site_symmetry_3
_geom_angle_publ_flag
O1 Cu1 O2 175.09(19) . . ?
O1 Cu1 N3 90.16(10) . . ?
O2 Cu1 N3 89.94(10) . . ?
O1 Cu1 N3 90.16(10) . 4 ?
O2 Cu1 N3 89.94(10) . 4 ?
N3 Cu1 N3 177.8(2) . 4 ?
O1 Cu1 O2 119.6(2) . 2_555 ?
O1 Cu1 O2 131.9(2) 2_565 . ?
O2 Cu1 N3 90.87(10) 2_555 . ?
O1 Cu1 N3 89.23(10) 2_565 . ?
O1 Cu1 O2 172.6(2) 2_565 2_555 ?
O2 Cu1 N3 90.87(10) 2_555 4_555 ?
O1 Cu1 N3 89.23(10) 2_565 4_555 ?
O1 C1 O1 120.000(1) 2_565 3_665 ?
O1 C1 O1 120.000(1) 2_565 . ?
O1 C1 O1 120.000(1) 3_665 . ?
O2 C2 O2 120.0 3 2 ?
O2 C2 O2 120.0 3 . ?
O2 C2 O2 120.0 2 . ?
C1 O1 Cu1 112.6(3) . . ?
C2 O2 Cu1 108.5(3) . . ?
C3 N3 C7 118.7(4) . . ?
C3 N3 Cu1 120.8(3) . . ?
C7 N3 Cu1 120.5(3) . . ?
N3 C3 C4 121.9(5) . . ?
N3 C3 H3 119.0 . . ?
C4 C3 H3 119.0 . . ?
C5 C4 C3 120.6(7) . . ?
C5 C4 H4 119.7 . . ?
C3 C4 H4 119.7 . . ?
C4 C5 C6 116.6(5) . . ?
C4 C5 C81 116.5(10) . . ?
C6 C5 C81 122.7(10) . . ?
C4 C5 C82 122.3(9) . 4_556 ?
C6 C5 C82 114.2(11) . 4_556 ?
C81 C5 C82 46.1(4) . 4_556 ?
C7 C6 C5 120.3(6) . . ?
C7 C6 H6 119.8 . . ?
C5 C6 H6 119.8 . . ?
N3 C7 C6 121.8(6) . . ?
N3 C7 H7 119.1 . . ?
C6 C7 H7 119.1 . . ?
C82 C81 C5 104.4(9) . . ?
C82 C81 H81 127.8 . . ?
C5 C81 H81 127.8 . . ?
C81 C82 C5 101.2(8) . 4_556 ?
C81 C82 H82 129.4 . . ?
C5 C82 H82 129.4 4_556 . ?
O21 Cl1 O21 120.0 2_665 3_655 ?
O21 Cl1 O11 90.0 . . ?
O12 Cl2 O22 90.02(1) . . ?
O22 Cl2 O22 120.000(5) 2_666 . ?

loop_
_geom_bond_atom_site_label_1
_geom_bond_atom_site_label_2
_geom_bond_distance
_geom_bond_site_symmetry_2
_geom_bond_publ_flag
Cu1 O1 1.949(4) . ?
Cu1 O2 1.959(4) . ?
Cu1 N3 1.987(3) . ?
Cu1 N3 1.987(3) 4 ?
Cu1 O2 2.669(5) 2_555 ?
Cu1 O1 2.763(5) 2_565 ?
C1 O1 1.285(5) 2_565 ?
C1 O1 1.285(5) 3_665 ?
C1 O1 1.285(5) . ?
C2 O2 1.296(4) 3 ?
C2 O2 1.296(4) 2 ?
C2 O2 1.296(4) . ?
N3 C3 1.335(6) . ?
N3 C7 1.355(6) . ?
C3 C4 1.383(7) . ?
C3 H3 0.9300 . ?
C4 C5 1.373(11) . ?
C4 H4 0.9300 . ?
C5 C6 1.415(12) . ?
C5 C81 1.546(8) . ?
C5 C82 1.582(8) 4_556 ?
C6 C7 1.360(10) . ?
C6 H6 0.9300 . ?
C7 H7 0.9300 . ?
C81 C82 1.513(9) . ?
C81 H81 0.9300 . ?
C82 C5 1.582(8) 4_556 ?
C82 H82 0.9300 . ?
Cl1 O21 1.36(2) 2_665 ?
Cl1 O21 1.364(9) 3_655 ?
Cl1 O21 1.364(9) . ?
Cl1 O11 1.51(2) . ?
Cl1 O11 1.51(2) 2_665 ?
Cl2 O12 1.354(17) . ?
Cl2 O12 1.354(17) 2_666 ?
Cl2 O22 1.392(11) 3_655 ?
Cl2 O22 1.392(11) 2_666 ?
Cl2 O22 1.392(11) . ?
